data_1514268
loop_
_publ_author_name
'Barroso, Raquel'
'Valencia, Roc\'io A'
'Cabal, Mar\'ia-Paz'
'Vald\'es, Carlos'

_publ_section_title
;
 Pd-Catalyzed Autotandem C-C/C-C Bond-Forming Reactions with
 Tosylhydrazones: Synthesis of Spirocycles with Extended \p-Conjugation.
;
_journal_issue 8
_journal_name_full 'Organic letters'
_journal_page_first 2264
_journal_page_last 2267
_journal_paper_doi 10.1021/ol500778u
_journal_volume 16
_journal_year 2014
_chemical_formula_moiety 'C17 H14 O1'
_chemical_formula_sum 'C17 H14 O'
_chemical_formula_weight 234.28
_chemical_name_systematic
;
 ?
;
_space_group_IT_number 14
_symmetry_cell_setting monoclinic
_symmetry_space_group_name_Hall '-P 2ybc'
_symmetry_space_group_name_H-M 'P 1 21/c 1'
_atom_sites_solution_hydrogens mixed
_atom_sites_solution_primary direct
_atom_sites_solution_secondary difmap
_audit_creation_date 2014-01-22T18:09:52-00:00
_audit_creation_method 'WinGX routine CIF_UPDATE'
_cell_angle_alpha 90
_cell_angle_beta 90.150(2)
_cell_angle_gamma 90
_cell_formula_units_Z 8
_cell_length_a 16.0145(4)
_cell_length_b 6.92267(10)
_cell_length_c 22.8872(4)
_cell_measurement_reflns_used 4044
_cell_measurement_temperature 293(2)
_cell_measurement_theta_max 68.728
_cell_measurement_theta_min 3.844
_cell_volume 2537.34(9)
_computing_cell_refinement
;
        CrysAlisPro, Agilent Technologies,
        Version 1.171.36.28 (release 01-02-2013 CrysAlis171 .NET)
        (compiled Feb  1 2013,16:14:44)
;
_computing_data_collection
;
        CrysAlisPro, Agilent Technologies,
        Version 1.171.36.28 (release 01-02-2013 CrysAlis171 .NET)
        (compiled Feb  1 2013,16:14:44)
;
_computing_data_reduction
;
        CrysAlisPro, Agilent Technologies,
        Version 1.171.36.28 (release 01-02-2013 CrysAlis171 .NET)
        (compiled Feb  1 2013,16:14:44)
;
_computing_structure_refinement 'SHELXL-97 (Sheldrick, 1997)'
_computing_structure_solution 'SHELXS-97 (Sheldrick, 1990)'
_diffrn_ambient_temperature 293(2)
_diffrn_detector_area_resol_mean 8.264
_diffrn_measured_fraction_theta_full 0.993
_diffrn_measured_fraction_theta_max 0.993
_diffrn_measurement_device_type 'Xcalibur, Onyx, Nova'
_diffrn_measurement_method '\w scans'
_diffrn_orient_matrix_UB_11 -0.0770959
_diffrn_orient_matrix_UB_12 -0.0439738
_diffrn_orient_matrix_UB_13 0.0378852
_diffrn_orient_matrix_UB_21 -0.0560898
_diffrn_orient_matrix_UB_22 0.0093235
_diffrn_orient_matrix_UB_23 -0.0547476
_diffrn_orient_matrix_UB_31 0.0131186
_diffrn_orient_matrix_UB_32 -0.2178441
_diffrn_orient_matrix_UB_33 -0.009934
_diffrn_radiation_monochromator graphite
_diffrn_radiation_type CuK\a
_diffrn_radiation_wavelength 1.54184
_diffrn_reflns_av_R_equivalents 0.026
_diffrn_reflns_av_unetI/netI 0.0151
_diffrn_reflns_limit_h_max 18
_diffrn_reflns_limit_h_min -19
_diffrn_reflns_limit_k_max 6
_diffrn_reflns_limit_k_min -8
_diffrn_reflns_limit_l_max 26
_diffrn_reflns_limit_l_min -27
_diffrn_reflns_number 22829
_diffrn_reflns_theta_full 69.35
_diffrn_reflns_theta_max 69.35
_diffrn_reflns_theta_min 3.86
_exptl_absorpt_coefficient_mu 0.581
_exptl_absorpt_correction_T_max 1
_exptl_absorpt_correction_T_min 0.82714
_exptl_absorpt_correction_type multi-scan
_exptl_absorpt_process_details
;
        CrysAlisPro, Agilent Technologies,
        Version 1.171.36.28 (release 01-02-2013 CrysAlis171 .NET)
        (compiled Feb  1 2013,16:14:44)
        Empirical absorption correction using spherical harmonics,
 implemented in SCALE3 ABSPACK scaling algorithm.
;
_exptl_crystal_colour 'clear white'
_exptl_crystal_density_diffrn 1.227
_exptl_crystal_density_method 'not measured'
_exptl_crystal_description block
_exptl_crystal_F_000 992
_exptl_crystal_size_max 0.84
_exptl_crystal_size_mid 0.13
_exptl_crystal_size_min 0.13
_refine_diff_density_max 0.337
_refine_diff_density_min -0.214
_refine_diff_density_rms 0.033
_refine_ls_extinction_coef 0.0014(3)
_refine_ls_extinction_expression Fc^*^=kFc[1+0.001xFc^2^\l^3^/sin(2\q)]^-1/4^
_refine_ls_extinction_method SHELXL
_refine_ls_goodness_of_fit_ref 1.045
_refine_ls_hydrogen_treatment mixed
_refine_ls_matrix_type full
_refine_ls_number_parameters 452
_refine_ls_number_reflns 4715
_refine_ls_number_restraints 0
_refine_ls_restrained_S_all 1.045
_refine_ls_R_factor_all 0.0534
_refine_ls_R_factor_gt 0.047
_refine_ls_shift/su_max 0.001
_refine_ls_shift/su_mean 0
_refine_ls_structure_factor_coef Fsqd
_refine_ls_weighting_details 'calc w=1/[\s^2^(Fo^2^)+(0.0934P)^2^+0.2333P] where P=(Fo^2^+2Fc^2^)/3'
_refine_ls_weighting_scheme calc
_refine_ls_wR_factor_gt 0.1423
_refine_ls_wR_factor_ref 0.1515
_reflns_number_gt 3984
_reflns_number_total 4715
_reflns_threshold_expression >2\s(I)
_cod_data_source_file ol500778u_si_002.cif
_cod_data_source_block xn13_020_rb1315i_n
_cod_depositor_comments
;Adding full bibliography for
 ./tmp-cod-update-bibliographies-8800/cifs/1514268.cif.
;
_cod_original_cell_volume 2537.3(4)
_cod_original_formula_sum 'C17 H14 O1'
_cod_database_code 1514268

loop_
_symmetry_equiv_pos_as_xyz
'x, y, z'
'-x, y+1/2, -z+1/2'
'-x, -y, -z'
'x, -y-1/2, z-1/2'

loop_
_atom_site_label
_atom_site_type_symbol
_atom_site_fract_x
_atom_site_fract_y
_atom_site_fract_z
_atom_site_U_iso_or_equiv
_atom_site_adp_type
_atom_site_occupancy
_atom_site_symmetry_multiplicity
_atom_site_calc_flag
_atom_site_refinement_flags
_atom_site_disorder_assembly
_atom_site_disorder_group
O1 O 0.32392(9) -0.0111(2) 0.05427(7) 0.1016(5) Uani 1 1 d . . .
C1 C 0.59091(12) 0.2640(3) 0.05740(8) 0.0819(5) Uani 1 1 d . . .
C2 C 0.66938(14) 0.3465(4) 0.05591(11) 0.0940(6) Uani 1 1 d . . .
C3 C 0.68905(14) 0.4959(4) 0.09270(12) 0.0978(7) Uani 1 1 d . . .
C4 C 0.63142(14) 0.5676(3) 0.13275(10) 0.0884(6) Uani 1 1 d . . .
C5 C 0.55209(10) 0.4832(2) 0.13470(7) 0.0686(4) Uani 1 1 d . . .
C6 C 0.48026(11) 0.51605(19) 0.17305(7) 0.0668(4) Uani 1 1 d . . .
C7 C 0.47020(14) 0.6390(2) 0.22033(8) 0.0806(5) Uani 1 1 d . . .
C8 C 0.39694(16) 0.6334(3) 0.25086(9) 0.0908(6) Uani 1 1 d . . .
C9 C 0.33335(15) 0.5065(3) 0.23533(9) 0.0882(5) Uani 1 1 d . . .
C10 C 0.34276(12) 0.3828(2) 0.18831(8) 0.0746(4) Uani 1 1 d . . .
H1 H 0.5757(15) 0.154(4) 0.0280(11) 0.114(7) Uiso 1 1 d . . .
H2 H 0.7149(17) 0.294(4) 0.0296(12) 0.123(8) Uiso 1 1 d . . .
H3 H 0.7448(17) 0.552(4) 0.0930(11) 0.117(8) Uiso 1 1 d . . .
H4 H 0.6372(12) 0.668(3) 0.1596(9) 0.081(5) Uiso 1 1 d . . .
H7 H 0.5189(13) 0.731(3) 0.2318(9) 0.095(6) Uiso 1 1 d . . .
H8 H 0.3885(14) 0.711(3) 0.2843(10) 0.105(7) Uiso 1 1 d . . .
H9 H 0.2820(14) 0.501(3) 0.2553(10) 0.096(7) Uiso 1 1 d . . .
H10 H 0.2965(12) 0.291(3) 0.1785(9) 0.086(5) Uiso 1 1 d . . .
C11 C 0.41664(10) 0.38803(19) 0.15714(6) 0.0613(4) Uani 1 1 d . . .
C12 C 0.44336(10) 0.2648(2) 0.10533(6) 0.0619(4) Uani 1 1 d . . .
C13 C 0.53252(10) 0.3337(2) 0.09644(7) 0.0666(4) Uani 1 1 d . . .
C14 C 0.31096(15) 0.1925(4) 0.05033(10) 0.1037(7) Uani 1 1 d . . .
H141 H 0.2771 0.2342 0.0831 0.124 Uiso 1 1 calc R . .
H142 H 0.2803 0.2208 0.0147 0.124 Uiso 1 1 calc R . .
C15 C 0.39075(13) 0.3040(3) 0.05032(8) 0.0794(5) Uani 1 1 d . . .
H151 H 0.3819(12) 0.438(3) 0.0426(9) 0.090(6) Uiso 1 1 d . . .
H152 H 0.4105(15) 0.234(4) 0.0139(12) 0.121(8) Uiso 1 1 d . . .
C16 C 0.43826(12) 0.0513(2) 0.11832(7) 0.0716(4) Uani 1 1 d . . .
H16 H 0.4796(13) 0.002(3) 0.1437(9) 0.093(6) Uiso 1 1 d . . .
C17 C 0.38210(13) -0.0621(3) 0.09439(10) 0.0869(5) Uani 1 1 d . . .
H17 H 0.3805(13) -0.207(3) 0.1024(9) 0.099(6) Uiso 1 1 d . . .
C21 C 1.10282(13) 0.1479(3) 0.91393(8) 0.0789(5) Uani 1 1 d . . .
C22 C 1.17333(14) 0.0406(3) 0.90162(9) 0.0854(5) Uani 1 1 d . . .
C23 C 1.17250(13) -0.0992(3) 0.85841(8) 0.0809(5) Uani 1 1 d . . .
C24 C 1.10077(11) -0.1334(2) 0.82652(7) 0.0707(4) Uani 1 1 d . . .
C25 C 1.02965(10) -0.02630(19) 0.83863(6) 0.0594(3) Uani 1 1 d . . .
C26 C 0.94731(10) -0.02922(19) 0.81138(6) 0.0596(3) Uani 1 1 d . . .
C27 C 0.91642(12) -0.1389(2) 0.76529(7) 0.0709(4) Uani 1 1 d . . .
C28 C 0.83528(13) -0.1095(3) 0.74663(9) 0.0836(5) Uani 1 1 d . . .
C29 C 0.78532(13) 0.0252(3) 0.77365(10) 0.0874(5) Uani 1 1 d . . .
C30 C 0.81533(12) 0.1341(3) 0.81974(9) 0.0798(5) Uani 1 1 d . . .
H21 H 1.1018(13) 0.241(3) 0.9427(10) 0.097(6) Uiso 1 1 d . . .
H22 H 1.2255(14) 0.061(3) 0.9235(10) 0.102(7) Uiso 1 1 d . . .
H23 H 1.2227(13) -0.173(3) 0.8504(9) 0.091(6) Uiso 1 1 d . . .
H24 H 1.1005(11) -0.229(3) 0.7962(9) 0.086(5) Uiso 1 1 d . . .
H27 H 0.9501(12) -0.236(3) 0.7471(9) 0.086(5) Uiso 1 1 d . . .
H28 H 0.8133(13) -0.184(3) 0.7137(10) 0.099(6) Uiso 1 1 d . . .
H29 H 0.7273(15) 0.044(3) 0.7609(10) 0.104(7) Uiso 1 1 d . . .
H30 H 0.7788(13) 0.236(3) 0.8394(10) 0.101(6) Uiso 1 1 d . . .
C31 C 0.89687(10) 0.10774(19) 0.83869(6) 0.0632(4) Uani 1 1 d . A .
C32 C 0.94469(11) 0.2097(2) 0.88758(6) 0.0666(4) Uani 1 1 d . . .
C33 C 1.03024(10) 0.11417(19) 0.88249(6) 0.0629(4) Uani 1 1 d . A .
C34 C 0.9020(4) 0.3231(14) 0.9901(3) 0.0819(18) Uani 0.537(16) 1 d P A 1
H341 H 0.8627 0.2991 1.0215 0.098 Uiso 0.537(16) 1 calc PR A 1
H342 H 0.9579 0.3163 1.0065 0.098 Uiso 0.537(16) 1 calc PR A 1
C35 C 0.8922(7) 0.1650(18) 0.9436(5) 0.0712(18) Uani 0.537(16) 1 d P A 1
H351 H 0.8338 0.1536 0.9329 0.085 Uiso 0.537(16) 1 calc PR A 1
H352 H 0.91 0.0423 0.9599 0.085 Uiso 0.537(16) 1 calc PR A 1
C36 C 0.9502(10) 0.4131(19) 0.8729(5) 0.079(2) Uani 0.537(16) 1 d P A 1
H36 H 0.9716 0.4591 0.8378 0.095 Uiso 0.537(16) 1 calc PR A 1
C37 C 0.9179(9) 0.5396(16) 0.9199(6) 0.113(4) Uani 0.537(16) 1 d P A 1
H37 H 0.9185 0.6711 0.9117 0.136 Uiso 0.537(16) 1 calc PR A 1
O2 O 0.8896(7) 0.4948(19) 0.9696(6) 0.129(4) Uani 0.537(16) 1 d P A 1
C44 C 0.8961(7) 0.5498(18) 0.9061(5) 0.082(2) Uani 0.463(16) 1 d P A 2
H441 H 0.8433 0.5348 0.8857 0.099 Uiso 0.463(16) 1 calc PR A 2
H442 H 0.9147 0.6818 0.9004 0.099 Uiso 0.463(16) 1 calc PR A 2
C45 C 0.9463(11) 0.4427(19) 0.8848(5) 0.076(2) Uani 0.463(16) 1 d P A 2
H451 H 0.9999 0.4809 0.9008 0.091 Uiso 0.463(16) 1 calc PR A 2
H452 H 0.9479 0.4753 0.8436 0.091 Uiso 0.463(16) 1 calc PR A 2
C46 C 0.9195(8) 0.1813(18) 0.9515(5) 0.0650(19) Uani 0.463(16) 1 d P A 2
H46 H 0.9286 0.063 0.9697 0.078 Uiso 0.463(16) 1 calc PR A 2
C47 C 0.8901(13) 0.303(2) 0.9765(7) 0.184(7) Uani 0.463(16) 1 d P A 2
H47 H 0.8636 0.2589 1.01 0.221 Uiso 0.463(16) 1 calc PR A 2
O3 O 0.8823(6) 0.5161(18) 0.9702(5) 0.082(2) Uani 0.463(16) 1 d P A 2

loop_
_atom_site_aniso_label
_atom_site_aniso_U_11
_atom_site_aniso_U_22
_atom_site_aniso_U_33
_atom_site_aniso_U_23
_atom_site_aniso_U_13
_atom_site_aniso_U_12
O1 0.1080(10) 0.0909(9) 0.1059(10) -0.0279(8) -0.0130(8) -0.0231(8)
C1 0.0895(12) 0.0835(11) 0.0728(10) 0.0117(9) 0.0004(9) 0.0027(9)
C2 0.0880(13) 0.0983(14) 0.0956(14) 0.0225(12) -0.0024(11) 0.0024(11)
C3 0.0750(11) 0.1011(15) 0.1173(17) 0.0396(13) -0.0081(12) -0.0060(11)
C4 0.0973(13) 0.0684(10) 0.0995(14) 0.0192(10) -0.0316(11) -0.0156(9)
C5 0.0804(9) 0.0547(8) 0.0706(9) 0.0166(6) -0.0179(8) -0.0061(7)
C6 0.0909(10) 0.0445(7) 0.0650(8) 0.0047(6) -0.0231(8) -0.0016(6)
C7 0.1075(14) 0.0554(8) 0.0788(11) -0.0077(7) -0.0266(10) 0.0018(8)
C8 0.1268(17) 0.0671(10) 0.0783(11) -0.0208(9) -0.0195(11) 0.0166(10)
C9 0.1049(14) 0.0795(11) 0.0802(11) -0.0111(9) 0.0014(11) 0.0141(10)
C10 0.0867(11) 0.0634(9) 0.0737(10) -0.0046(7) -0.0060(8) -0.0014(8)
C11 0.0793(9) 0.0466(7) 0.0579(7) 0.0028(5) -0.0121(7) -0.0005(6)
C12 0.0809(9) 0.0502(7) 0.0546(7) 0.0026(5) -0.0101(6) -0.0039(6)
C13 0.0822(10) 0.0586(8) 0.0590(8) 0.0125(6) -0.0104(7) -0.0024(7)
C14 0.1101(15) 0.1106(16) 0.0904(13) -0.0124(11) -0.0337(12) -0.0038(12)
C15 0.1005(13) 0.0736(11) 0.0641(9) 0.0022(8) -0.0224(9) -0.0035(9)
C16 0.0940(11) 0.0516(8) 0.0693(9) -0.0006(6) -0.0031(8) -0.0038(7)
C17 0.0998(13) 0.0612(10) 0.0998(13) -0.0105(9) 0.0024(11) -0.0110(9)
C21 0.1042(13) 0.0718(10) 0.0607(9) -0.0017(8) 0.0032(9) -0.0160(9)
C22 0.0888(12) 0.0918(12) 0.0756(11) 0.0123(9) -0.0058(9) -0.0086(10)
C23 0.0861(11) 0.0800(11) 0.0768(11) 0.0166(9) 0.0077(9) 0.0108(9)
C24 0.0897(11) 0.0604(8) 0.0622(8) 0.0026(7) 0.0097(8) 0.0102(7)
C25 0.0812(9) 0.0461(7) 0.0510(7) 0.0042(5) 0.0118(6) 0.0001(6)
C26 0.0804(9) 0.0457(7) 0.0527(7) 0.0014(5) 0.0114(6) -0.0019(6)
C27 0.0928(11) 0.0585(8) 0.0615(8) -0.0051(7) 0.0083(8) -0.0043(8)
C28 0.0975(13) 0.0767(11) 0.0764(11) -0.0012(9) -0.0053(9) -0.0169(9)
C29 0.0813(12) 0.0819(12) 0.0989(13) 0.0057(10) -0.0023(10) -0.0101(9)
C30 0.0797(11) 0.0686(10) 0.0912(12) 0.0032(9) 0.0162(9) 0.0044(8)
C31 0.0810(9) 0.0491(7) 0.0596(8) 0.0034(6) 0.0166(7) -0.0009(6)
C32 0.0976(11) 0.0461(7) 0.0563(8) -0.0019(6) 0.0210(7) -0.0002(7)
C33 0.0898(10) 0.0495(7) 0.0495(7) 0.0031(5) 0.0103(7) -0.0081(6)
C34 0.110(4) 0.081(4) 0.055(2) -0.032(2) 0.033(2) -0.027(2)
C35 0.090(5) 0.069(2) 0.054(3) -0.0085(19) 0.008(3) -0.011(4)
C36 0.142(4) 0.043(4) 0.052(4) -0.023(3) 0.029(3) 0.009(3)
C37 0.193(11) 0.046(3) 0.101(6) -0.004(3) 0.011(6) 0.016(4)
O2 0.193(8) 0.075(4) 0.119(6) -0.034(3) 0.076(5) 0.004(4)
C44 0.096(4) 0.061(3) 0.089(6) 0.005(3) 0.031(4) 0.011(3)
C45 0.154(5) 0.028(4) 0.045(5) -0.014(3) 0.031(4) 0.006(3)
C46 0.084(5) 0.062(4) 0.049(4) -0.001(3) 0.017(3) 0.001(4)
C47 0.365(17) 0.084(5) 0.103(8) -0.034(5) 0.137(10) -0.057(8)
O3 0.094(3) 0.067(4) 0.086(4) -0.028(3) 0.025(3) 0.003(2)

loop_
_atom_type_symbol
_atom_type_description
_atom_type_scat_dispersion_real
_atom_type_scat_dispersion_imag
_atom_type_scat_source
C C 0.0181 0.0091 'International Tables Vol C Tables 4.2.6.8 and 6.1.1.4'
H H 0 0 'International Tables Vol C Tables 4.2.6.8 and 6.1.1.4'
O O 0.0492 0.0322 'International Tables Vol C Tables 4.2.6.8 and 6.1.1.4'

loop_
_geom_angle_atom_site_label_1
_geom_angle_atom_site_label_2
_geom_angle_atom_site_label_3
_geom_angle
C17 O1 C14 113.58(14)
C2 C1 C13 119.3(2)
C3 C2 C1 120.3(2)
C2 C3 C4 121.4(2)
C3 C4 C5 118.4(2)
C13 C5 C4 119.59(18)
C13 C5 C6 108.44(14)
C4 C5 C6 131.92(17)
C7 C6 C11 120.42(18)
C7 C6 C5 130.94(16)
C11 C6 C5 108.55(13)
C8 C7 C6 118.88(17)
C7 C8 C9 121.06(18)
C10 C9 C8 120.6(2)
C9 C10 C11 118.68(18)
C10 C11 C6 120.38(15)
C10 C11 C12 129.00(13)
C6 C11 C12 110.60(14)
C16 C12 C13 112.64(13)
C16 C12 C11 112.30(12)
C13 C12 C11 101.22(12)
C16 C12 C15 107.70(13)
C13 C12 C15 110.38(13)
C11 C12 C15 112.61(14)
C1 C13 C5 121.00(16)
C1 C13 C12 127.93(16)
C5 C13 C12 111.07(14)
O1 C14 C15 112.72(19)
C14 C15 C12 112.09(16)
C17 C16 C12 122.72(17)
C16 C17 O1 126.68(18)
C22 C21 C33 119.25(17)
C21 C22 C23 121.04(19)
C24 C23 C22 120.30(19)
C23 C24 C25 119.03(16)
C24 C25 C33 120.75(16)
C24 C25 C26 130.49(14)
C33 C25 C26 108.75(13)
C27 C26 C31 120.41(16)
C27 C26 C25 130.72(14)
C31 C26 C25 108.86(13)
C28 C27 C26 119.12(16)
C29 C28 C27 120.55(19)
C28 C29 C30 120.7(2)
C29 C30 C31 119.50(17)
C30 C31 C26 119.69(16)
C30 C31 C32 129.66(14)
C26 C31 C32 110.65(14)
C36 C32 C33 110.4(7)
C36 C32 C31 108.0(5)
C33 C32 C31 101.08(11)
C36 C32 C46 111.3(7)
C33 C32 C46 104.8(5)
C31 C32 C46 120.5(5)
C36 C32 C35 114.5(7)
C33 C32 C35 117.4(5)
C31 C32 C35 103.9(4)
C46 C32 C35 18.0(4)
C36 C32 C45 11.5(8)
C33 C32 C45 114.6(7)
C31 C32 C45 116.1(6)
C46 C32 C45 99.8(7)
C35 C32 C45 103.8(6)
C21 C33 C25 119.63(16)
C21 C33 C32 129.76(14)
C25 C33 C32 110.61(14)
O2 C34 C35 112.9(9)
C34 C35 C32 111.9(7)
C32 C36 C37 112.5(10)
O2 C37 C36 129.5(11)
C37 O2 C34 119.8(11)
C45 C44 O3 113.7(12)
C44 C45 C32 126.2(12)
C47 C46 C32 120.1(13)
C46 C47 O3 137.0(13)
C47 O3 C44 103.6(10)

loop_
_geom_bond_atom_site_label_1
_geom_bond_atom_site_label_2
_geom_bond_distance
O1 C17 1.353(3)
O1 C14 1.427(3)
C1 C2 1.381(3)
C1 C13 1.382(3)
C2 C3 1.370(4)
C3 C4 1.394(4)
C4 C5 1.399(3)
C5 C13 1.391(2)
C5 C6 1.467(3)
C6 C7 1.387(2)
C6 C11 1.398(2)
C7 C8 1.368(3)
C8 C9 1.390(3)
C9 C10 1.384(3)
C10 C11 1.384(2)
C11 C12 1.523(2)
C12 C16 1.510(2)
C12 C13 1.519(2)
C12 C15 1.537(2)
C14 C15 1.493(3)
C16 C17 1.312(3)
C21 C22 1.381(3)
C21 C33 1.385(3)
C22 C23 1.383(3)
C23 C24 1.380(3)
C24 C25 1.388(2)
C25 C33 1.3976(19)
C25 C26 1.457(2)
C26 C27 1.390(2)
C26 C31 1.395(2)
C27 C28 1.382(3)
C28 C29 1.377(3)
C29 C30 1.382(3)
C30 C31 1.387(3)
C31 C32 1.527(2)
C32 C36 1.451(14)
C32 C33 1.526(2)
C32 C46 1.532(12)
C32 C35 1.565(12)
C32 C45 1.615(13)
C34 O2 1.293(18)
C34 C35 1.534(13)
C36 C37 1.483(17)
C37 O2 1.263(17)
C44 C45 1.198(17)
C44 O3 1.503(16)
C46 C47 1.122(19)
C47 O3 1.49(2)
